data_4100434
_journal_name_full 'Journal of the American Chemical Society'
_journal_paper_doi 10.1021/ja054401w
_journal_year 2005
_chemical_absolute_configuration ad
_chemical_formula_sum 'C15 H26 Br N O3 S'
_chemical_formula_weight 380.34
_space_group_IT_number 4
_symmetry_cell_setting monoclinic
_symmetry_space_group_name_Hall 'P 2yb'
_symmetry_space_group_name_H-M 'P 1 21 1'
_cell_angle_alpha 90.00
_cell_angle_beta 98.002(4)
_cell_angle_gamma 90.00
_cell_formula_units_Z 2
_cell_length_a 6.4334(11)
_cell_length_b 13.248(2)
_cell_length_c 11.4784(18)
_cell_measurement_temperature 293(2)
_cell_volume 968.8(3)
_diffrn_ambient_temperature 293(2)
_exptl_crystal_density_diffrn 1.304
_cod_depositor_comments
;
The following automatic conversions were performed:
'_symmetry_cell_setting' value 'Monoclinic' changed to 'monoclinic'
according to '/home/saulius/struct/CIF-dictionaries/cif_core.dic'
dictionary named 'cif_core.dic' version 2.4.1 from 2010-06-29.

Automatic conversion script
Id: cif_fix_enum 1527 2010-12-29 10:47:43Z saulius 
;
_cod_original_sg_symbol_H-M 'P 21'
_cod_database_code 4100434

loop_
_symmetry_equiv_pos_as_xyz
'x, y, z'
'-x, y+1/2, -z'

loop_
_atom_site_label
_atom_site_type_symbol
_atom_site_fract_x
_atom_site_fract_y
_atom_site_fract_z
_atom_site_U_iso_or_equiv
_atom_site_adp_type
_atom_site_occupancy
_atom_site_symmetry_multiplicity
_atom_site_calc_flag
_atom_site_refinement_flags
_atom_site_disorder_assembly
_atom_site_disorder_group
Br Br 0.54033(12) 0.84775(7) 0.06711(6) 0.1727(5) Uani 1 1 d . . .
S1 S 0.81994(15) 0.95557(8) 0.69328(8) 0.0658(3) Uani 1 1 d . . .
O1 O 1.0189(4) 0.6270(2) 0.5416(2) 0.0748(9) Uani 1 1 d . . .
H6 H 1.1032 0.5996 0.5045 0.112 Uiso 1 1 calc R . .
O2 O 0.7401(4) 1.0353(2) 0.6061(2) 0.0736(8) Uani 1 1 d . . .
O3 O 1.3149(6) 0.9886(3) 0.5162(3) 0.0874(10) Uani 1 1 d D . .
N1 N 1.0027(6) 0.8861(3) 0.6461(3) 0.0603(9) Uani 1 1 d . . .
C1 C 0.9320(6) 0.7942(3) 0.5826(3) 0.0594(11) Uani 1 1 d . . .
H1 H 0.8211 0.7656 0.6231 0.071 Uiso 1 1 calc R . .
C2 C 1.1076(6) 0.7166(3) 0.5934(3) 0.0615(11) Uani 1 1 d . . .
H2 H 1.2138 0.7402 0.5462 0.074 Uiso 1 1 calc R . .
C3 C 1.2167(7) 0.6970(3) 0.7180(4) 0.0815(14) Uani 1 1 d . . .
H3 H 1.2720 0.7617 0.7501 0.098 Uiso 1 1 calc R . .
C4 C 1.4028(8) 0.6267(4) 0.7150(5) 0.1093(19) Uani 1 1 d . . .
H4A H 1.3539 0.5624 0.6840 0.144 Uiso 1 1 calc R . .
H4B H 1.4754 0.6181 0.7933 0.144 Uiso 1 1 calc R . .
H4C H 1.4967 0.6553 0.6658 0.144 Uiso 1 1 calc R . .
C5 C 1.0688(10) 0.6579(5) 0.7984(5) 0.123(2) Uani 1 1 d . . .
H5A H 0.9590 0.7063 0.8026 0.144 Uiso 1 1 calc R . .
H5B H 1.1444 0.6473 0.8756 0.144 Uiso 1 1 calc R . .
H5C H 1.0087 0.5952 0.7682 0.144 Uiso 1 1 calc R . .
C6 C 0.8361(6) 0.8108(3) 0.4574(4) 0.0600(11) Uani 1 1 d . . .
C7 C 0.9511(6) 0.8486(4) 0.3749(3) 0.0731(11) Uani 1 1 d . . .
H7 H 1.0903 0.8667 0.3982 0.088 Uiso 1 1 calc R . .
C8 C 0.8660(8) 0.8606(4) 0.2582(4) 0.0888(14) Uani 1 1 d . . .
H8 H 0.9471 0.8856 0.2036 0.107 Uiso 1 1 calc R . .
C9 C 0.6633(10) 0.8353(5) 0.2249(4) 0.0935(15) Uani 1 1 d . . .
C10 C 0.5442(8) 0.8011(5) 0.3028(6) 0.1097(19) Uani 1 1 d . . .
H10 H 0.4032 0.7867 0.2788 0.132 Uiso 1 1 calc R . .
C11 C 0.6301(7) 0.7867(4) 0.4199(4) 0.0864(14) Uani 1 1 d . . .
H11 H 0.5473 0.7607 0.4730 0.104 Uiso 1 1 calc R . .
C12 C 0.9780(9) 1.0220(4) 0.8141(4) 0.0852(15) Uani 1 1 d . . .
C13 C 1.1590(11) 1.0756(5) 0.7744(5) 0.129(2) Uani 1 1 d . . .
H13A H 1.2423 1.1064 0.8408 0.144 Uiso 1 1 calc R . .
H13B H 1.1081 1.1267 0.7183 0.144 Uiso 1 1 calc R . .
H13C H 1.2433 1.0282 0.7384 0.144 Uiso 1 1 calc R . .
C14 C 1.0457(10) 0.9464(5) 0.9087(4) 0.126(2) Uani 1 1 d . . .
H14A H 1.1474 0.9016 0.8830 0.140 Uiso 1 1 calc R . .
H14B H 0.9261 0.9083 0.9250 0.140 Uiso 1 1 calc R . .
H14C H 1.1069 0.9809 0.9787 0.140 Uiso 1 1 calc R . .
C15 C 0.8287(12) 1.0993(6) 0.8570(5) 0.145(3) Uani 1 1 d . . .
H15A H 0.8945 1.1296 0.9288 0.132 Uiso 1 1 calc R . .
H15B H 0.7017 1.0662 0.8708 0.132 Uiso 1 1 calc R . .
H15C H 0.7962 1.1507 0.7984 0.132 Uiso 1 1 calc R . .
H9 H 1.096(5) 0.917(2) 0.617(3) 0.042(11) Uiso 1 1 d . . .
H26 H 1.435(4) 1.006(3) 0.546(3) 0.077(15) Uiso 1 1 d D . .
H25 H 1.245(8) 1.041(3) 0.500(5) 0.14(3) Uiso 1 1 d D . .

loop_
_atom_site_aniso_label
_atom_site_aniso_U_11
_atom_site_aniso_U_22
_atom_site_aniso_U_33
_atom_site_aniso_U_23
_atom_site_aniso_U_13
_atom_site_aniso_U_12
Br 0.1766(7) 0.1965(8) 0.1183(5) 0.0366(6) -0.0737(5) -0.0112(6)
S1 0.0609(6) 0.0771(7) 0.0606(6) 0.0054(6) 0.0131(5) 0.0078(6)
O1 0.064(2) 0.068(2) 0.095(2) -0.0124(16) 0.0177(17) -0.0078(16)
O2 0.0604(17) 0.088(2) 0.0703(18) 0.0092(16) 0.0015(13) 0.0103(16)
O3 0.051(2) 0.085(3) 0.124(3) 0.007(2) 0.0067(18) -0.0064(19)
N1 0.048(2) 0.060(2) 0.075(2) -0.0077(18) 0.0176(17) -0.0035(17)
C1 0.041(2) 0.065(3) 0.074(3) 0.005(2) 0.0139(19) -0.003(2)
C2 0.048(2) 0.064(3) 0.073(3) 0.003(2) 0.0113(19) -0.007(2)
C3 0.078(3) 0.071(3) 0.093(4) 0.008(3) 0.000(3) 0.010(3)
C4 0.095(4) 0.098(4) 0.128(5) 0.020(4) -0.009(3) 0.022(4)
C5 0.144(6) 0.140(5) 0.092(4) 0.043(4) 0.043(4) 0.039(4)
C6 0.043(2) 0.063(3) 0.074(3) -0.009(2) 0.006(2) 0.001(2)
C7 0.055(3) 0.082(3) 0.078(3) 0.009(3) -0.005(2) -0.017(3)
C8 0.094(4) 0.085(3) 0.082(3) 0.016(3) -0.008(3) -0.010(3)
C9 0.085(4) 0.093(4) 0.094(4) 0.007(3) -0.019(3) 0.008(4)
C10 0.050(3) 0.136(5) 0.132(5) -0.023(4) -0.027(3) 0.003(3)
C11 0.050(3) 0.119(4) 0.090(3) -0.013(3) 0.008(2) -0.013(3)
C12 0.101(4) 0.088(4) 0.064(3) -0.003(3) 0.004(3) 0.018(3)
C13 0.151(6) 0.121(5) 0.108(4) -0.027(4) -0.008(4) -0.035(5)
C14 0.152(5) 0.143(5) 0.074(3) 0.007(4) -0.018(3) 0.032(5)
C15 0.205(7) 0.159(6) 0.092(4) -0.041(4) -0.006(4) 0.074(6)

loop_
_geom_bond_atom_site_label_1
_geom_bond_atom_site_label_2
_geom_bond_distance
_geom_bond_site_symmetry_2
_geom_bond_publ_flag
Br C9 1.880(5) . ?
S1 O2 1.496(3) . ?
S1 N1 1.643(3) . ?
S1 C12 1.828(5) . ?
O1 C2 1.412(5) . ?
O1 H6 0.8200 . ?
O3 H26 0.833(19) . ?
O3 H25 0.838(19) . ?
N1 C1 1.459(5) . ?
N1 H9 0.84(3) . ?
C1 C6 1.499(5) . ?
C1 C2 1.520(5) . ?
C1 H1 0.9800 . ?
C2 C3 1.525(5) . ?
C2 H2 0.9800 . ?
C3 C5 1.506(7) . ?
C3 C4 1.521(6) . ?
C3 H3 0.9800 . ?
C4 H4A 0.9600 . ?
C4 H4B 0.9600 . ?
C4 H4C 0.9600 . ?
C5 H5A 0.9600 . ?
C5 H5B 0.9600 . ?
C5 H5C 0.9600 . ?
C6 C11 1.373(5) . ?
C6 C7 1.375(5) . ?
C7 C8 1.384(5) . ?
C7 H7 0.9300 . ?
C8 C9 1.349(6) . ?
C8 H8 0.9300 . ?
C9 C10 1.336(7) . ?
C10 C11 1.393(7) . ?
C10 H10 0.9300 . ?
C11 H11 0.9300 . ?
C12 C13 1.489(8) . ?
C12 C14 1.496(7) . ?
C12 C15 1.532(7) . ?
C13 H13A 0.9600 . ?
C13 H13B 0.9600 . ?
C13 H13C 0.9600 . ?
C14 H14A 0.9600 . ?
C14 H14B 0.9600 . ?
C14 H14C 0.9600 . ?
C15 H15A 0.9600 . ?
C15 H15B 0.9600 . ?
C15 H15C 0.9600 . ?
